data_4081295
loop_
_publ_author_name
'Timerbulatova, Marina G.'
'Gatus, Mark R. D.'
'Vuong, Khuong Q.'
'Bhadbhade, Mohan'
'Algarra, Andr G.'
'Macgregor, Stuart A.'
'Messerle, Barbara A.'

_publ_section_title
;
 Bimetallic Complexes for Enhancing Catalyst Efficiency: Probing the
 Relationship between Activity and Intermetallic Distance
;
_journal_issue 18
_journal_name_full Organometallics
_journal_page_first 5071
_journal_paper_doi 10.1021/om4005059
_journal_volume 32
_journal_year 2013
_chemical_formula_sum 'C94 H50 B2 Cl4 F48 Fe N8 O4 Rh2'
_chemical_formula_weight 2692.51
_chemical_name_systematic
; 

 ? 

;
_space_group_IT_number 2
_symmetry_cell_setting triclinic
_symmetry_space_group_name_Hall '-P 1'
_symmetry_space_group_name_H-M 'P -1'
_atom_sites_solution_hydrogens geom
_atom_sites_solution_primary direct
_atom_sites_solution_secondary difmap
_audit_creation_method SHELXL-97
_cell_angle_alpha 77.75(3)
_cell_angle_beta 88.59(3)
_cell_angle_gamma 75.23(3)
_cell_formula_units_Z 1
_cell_length_a 12.315(3)
_cell_length_b 12.411(3)
_cell_length_c 17.414(4)
_cell_measurement_reflns_used 9980
_cell_measurement_temperature 100(2)
_cell_measurement_theta_max 22.5
_cell_measurement_theta_min 2.5
_cell_volume 2513.8(11)
_computing_cell_refinement 'XDS (Kabsch, 1993)'
_computing_data_collection 'BLU-ICE (McPhillips et al, 2002)'
_computing_data_reduction 'XDS (Kabsch, 1993)'
_computing_molecular_graphics
;ORTEP-3 (Farrugia, 1997)

WINGX-32 (Farrugia, 1999) 

;
_computing_structure_refinement 'SHELXL-97 (Sheldrick, 2008)'
_computing_structure_solution 'SHELXS-97 (Sheldrick, 2008)'
_diffrn_ambient_temperature 100(2)
_diffrn_detector_area_resol_mean 'ADSC Q210'
_diffrn_measured_fraction_theta_full 0.922
_diffrn_measured_fraction_theta_max 0.922
_diffrn_measurement_device_type '3-BM1 Australian Synchrotron'
_diffrn_measurement_method '\f scans'
_diffrn_radiation_monochromator Si<111>
_diffrn_radiation_source 'Synchrotron BM'
_diffrn_radiation_type Synchrotron
_diffrn_radiation_wavelength 0.71073
_diffrn_reflns_av_R_equivalents 0.0508
_diffrn_reflns_av_sigmaI/netI 0.0408
_diffrn_reflns_limit_h_max 14
_diffrn_reflns_limit_h_min -14
_diffrn_reflns_limit_k_max 14
_diffrn_reflns_limit_k_min -14
_diffrn_reflns_limit_l_max 20
_diffrn_reflns_limit_l_min -20
_diffrn_reflns_number 31191
_diffrn_reflns_theta_full 25.00
_diffrn_reflns_theta_max 25.00
_diffrn_reflns_theta_min 1.71
_diffrn_standards_decay_% 0
_diffrn_standards_interval_count 0
_diffrn_standards_interval_time 0
_diffrn_standards_number 0
_exptl_absorpt_coefficient_mu 0.719
_exptl_absorpt_correction_type none
_exptl_crystal_colour Coloured
_exptl_crystal_density_diffrn 1.779
_exptl_crystal_density_method 'not measured'
_exptl_crystal_description 'Thin plates'
_exptl_crystal_F_000 1328
_exptl_crystal_size_max 0.08
_exptl_crystal_size_mid 0.01
_exptl_crystal_size_min 0.01
_refine_diff_density_max 3.466
_refine_diff_density_min -1.217
_refine_diff_density_rms 0.283
_refine_ls_extinction_coef 0.029(3)
_refine_ls_extinction_expression Fc^*^=kFc[1+0.001xFc^2^\l^3^/sin(2\q)]^-1/4^
_refine_ls_extinction_method SHELXL
_refine_ls_goodness_of_fit_ref 2.106
_refine_ls_hydrogen_treatment constr
_refine_ls_matrix_type full
_refine_ls_number_parameters 872
_refine_ls_number_reflns 8170
_refine_ls_number_restraints 384
_refine_ls_restrained_S_all 2.059
_refine_ls_R_factor_all 0.1194
_refine_ls_R_factor_gt 0.1086
_refine_ls_shift/su_max 0.000
_refine_ls_shift/su_mean 0.000
_refine_ls_structure_factor_coef Fsqd
_refine_ls_weighting_details 'calc w=1/[\s^2^(Fo^2^)+(0.1000P)^2^+20.0000P] where P=(Fo^2^+2Fc^2^)/3'
_refine_ls_weighting_scheme calc
_refine_ls_wR_factor_gt 0.3729
_refine_ls_wR_factor_ref 0.3768
_reflns_number_gt 6928
_reflns_number_total 8170
_reflns_threshold_expression >2sigma(I)
_cod_data_source_file om4005059_si_002.cif
_cod_data_source_block mark1
_cod_depositor_comments
;
The following automatic conversions were performed:

'_symmetry_cell_setting' value 'Triclinic' changed to 'triclinic'
according to /home/saulius/struct/CIF-dictionaries/cif_core.dic
dictionary named 'cif_core.dic' version 2.4.2 from 2011-04-26.

Automatic conversion script
Id: cif_fix_values 1891 2012-01-12 08:04:46Z andrius 
;
_cod_original_cell_volume 2513.8(9)
_cod_database_code 4081295

loop_
_symmetry_equiv_pos_as_xyz
'x, y, z'
'-x, -y, -z'

loop_
_atom_site_label
_atom_site_type_symbol
_atom_site_fract_x
_atom_site_fract_y
_atom_site_fract_z
_atom_site_U_iso_or_equiv
_atom_site_adp_type
_atom_site_occupancy
_atom_site_symmetry_multiplicity
_atom_site_calc_flag
_atom_site_refinement_flags
_atom_site_disorder_assembly
_atom_site_disorder_group
Rh1 Rh 0.67813(9) 0.79464(9) 0.76782(6) 0.0220(4) Uani 1 1 d . . .
C1B C 0.8285(13) 0.7207(14) 0.7659(8) 0.034(3) Uani 1 1 d . . .
O1B O 0.9212(9) 0.6750(9) 0.7639(6) 0.035(2) Uani 1 1 d . . .
C2B C 0.7206(12) 0.9114(13) 0.8010(8) 0.030(3) Uani 1 1 d . . .
O2B O 0.7424(10) 0.9878(10) 0.8181(7) 0.042(3) Uani 1 1 d . . .
N1 N 0.5306(10) 0.6986(10) 0.6820(6) 0.026(2) Uani 1 1 d . . .
N2 N 0.6255(9) 0.6703(10) 0.7253(6) 0.025(2) Uani 1 1 d . . .
C3 C 0.6608(12) 0.5570(12) 0.7410(8) 0.029(3) Uani 1 1 d . . .
H3 H 0.7247 0.5143 0.7712 0.035 Uiso 1 1 calc R . .
C4 C 0.5874(12) 0.5116(12) 0.7050(8) 0.028(3) Uani 1 1 d . . .
H4 H 0.5926 0.4350 0.7067 0.034 Uiso 1 1 calc R . .
C5 C 0.5075(12) 0.6023(13) 0.6676(8) 0.028(3) Uani 1 1 d . . .
H5 H 0.4473 0.5999 0.6373 0.034 Uiso 1 1 calc R . .
C1A C 0.4732(11) 0.8158(12) 0.6511(8) 0.027(3) Uani 1 1 d . . .
H1A H 0.4076 0.8179 0.6196 0.032 Uiso 1 1 calc R . .
C2A C 0.5471(11) 0.8765(12) 0.6000(8) 0.026(3) Uani 1 1 d . . .
N1' N 0.4342(9) 0.8719(11) 0.7169(6) 0.028(3) Uani 1 1 d . . .
N2' N 0.5072(10) 0.8723(11) 0.7728(6) 0.029(3) Uani 1 1 d . . .
C3' C 0.4471(13) 0.9204(13) 0.8267(9) 0.034(3) Uani 1 1 d . . .
H3' H 0.4762 0.9320 0.8721 0.040 Uiso 1 1 calc R . .
C4' C 0.3342(13) 0.9505(14) 0.8046(9) 0.036(3) Uani 1 1 d . . .
H4' H 0.2744 0.9847 0.8323 0.043 Uiso 1 1 calc R . .
C5' C 0.3282(12) 0.9204(13) 0.7347(9) 0.033(3) Uani 1 1 d . . .
H5' H 0.2634 0.9311 0.7048 0.040 Uiso 1 1 calc R . .
Fe1 Fe 0.5000 1.0000 0.5000 0.0237(7) Uani 1 2 d S . .
C1C C 0.3997(12) 1.1602(14) 0.4674(8) 0.034(3) Uani 1 1 d . . .
H1C H 0.4067 1.2238 0.4851 0.040 Uiso 1 1 calc R . .
C2C C 0.3354(13) 1.0860(15) 0.5027(9) 0.041(4) Uani 1 1 d . . .
H2C H 0.2942 1.0907 0.5478 0.049 Uiso 1 1 calc R . .
C3C C 0.3447(13) 1.0030(16) 0.4573(9) 0.046(5) Uani 1 1 d . . .
H3C H 0.3092 0.9439 0.4663 0.055 Uiso 1 1 calc R . .
C4C C 0.4161(12) 1.0251(13) 0.3970(8) 0.030(3) Uani 1 1 d . . .
H4C H 0.4372 0.9812 0.3594 0.036 Uiso 1 1 calc R . .
B1D B 1.0260(12) 0.7213(13) 0.2290(8) 0.019(3) Uani 1 1 d . . .
C11D C 1.0112(11) 0.8548(11) 0.2316(7) 0.022(3) Uani 1 1 d . . .
C12D C 1.0012(11) 0.9394(12) 0.1612(7) 0.023(3) Uani 1 1 d . . .
H12D H 1.0113 0.9171 0.1132 0.027 Uiso 1 1 calc R . .
C13D C 0.9772(11) 1.0528(12) 0.1623(7) 0.024(3) Uani 1 1 d . . .
C14D C 0.9627(12) 1.0938(12) 0.2325(8) 0.028(3) Uani 1 1 d U . .
H14D H 0.9449 1.1712 0.2329 0.034 Uiso 1 1 calc R . .
C15D C 0.9773(13) 1.0084(12) 0.3022(8) 0.026(2) Uani 1 1 d U A .
C16D C 0.9954(11) 0.8950(12) 0.3020(7) 0.024(2) Uani 1 1 d U . .
H16D H 0.9974 0.8432 0.3495 0.029 Uiso 1 1 calc R . .
C17D C 0.9602(14) 1.1390(13) 0.0858(9) 0.036(3) Uani 1 1 d . . .
C18D C 0.9618(8) 1.0438(9) 0.3799(8) 0.039(3) Uani 1 1 d DU . .
F171 F 1.0258(10) 1.1015(8) 0.0309(5) 0.050(3) Uani 1 1 d . . .
F172 F 0.8565(9) 1.1642(11) 0.0566(7) 0.072(4) Uani 1 1 d . . .
F173 F 0.9852(14) 1.2345(9) 0.0915(6) 0.077(4) Uani 1 1 d . . .
F181 F 0.8585(18) 1.056(3) 0.4060(17) 0.041(5) Uani 0.40 1 d PDU A 1
F182 F 1.033(2) 0.966(2) 0.4318(15) 0.045(5) Uani 0.40 1 d PDU A 1
F183 F 0.991(3) 1.139(2) 0.3807(18) 0.044(4) Uani 0.40 1 d PDU A 1
F184 F 0.880(2) 1.008(3) 0.4209(15) 0.042(4) Uani 0.45 1 d PDU A 2
F185 F 1.0566(17) 1.005(3) 0.4237(15) 0.043(4) Uani 0.45 1 d PDU A 2
F186 F 0.940(2) 1.1567(16) 0.3708(14) 0.043(4) Uani 0.45 1 d PDU A 2
F187 F 0.936(7) 0.962(5) 0.437(3) 0.041(5) Uani 0.15 1 d PDU A 3
F188 F 1.054(5) 1.068(8) 0.406(4) 0.042(5) Uani 0.15 1 d PDU A 3
F189 F 0.867(5) 1.129(5) 0.380(4) 0.045(6) Uani 0.15 1 d PDU A 3
C21D C 1.0797(10) 0.6355(12) 0.3123(7) 0.022(3) Uani 1 1 d . . .
C22D C 1.1644(11) 0.6612(12) 0.3529(8) 0.025(3) Uani 1 1 d . . .
H22D H 1.1868 0.7275 0.3326 0.030 Uiso 1 1 calc R . .
C23D C 1.2160(12) 0.5898(13) 0.4231(8) 0.029(3) Uani 1 1 d . B .
C24D C 1.1839(11) 0.4895(13) 0.4545(8) 0.031(3) Uani 1 1 d . . .
H24D H 1.2152 0.4430 0.5020 0.037 Uiso 1 1 calc R . .
C25D C 1.1044(11) 0.4611(11) 0.4131(7) 0.023(3) Uani 1 1 d . . .
C26D C 1.0528(10) 0.5395(13) 0.3416(7) 0.023(3) Uani 1 1 d . . .
H26D H 0.9979 0.5207 0.3152 0.028 Uiso 1 1 calc R . .
C27D C 1.2995(10) 0.6238(10) 0.4650(6) 0.043(3) Uani 1 1 d DU . .
C28D C 1.0744(13) 0.3504(12) 0.4432(8) 0.030(3) Uani 1 1 d . . .
F271 F 1.3558(16) 0.687(2) 0.4156(15) 0.044(5) Uani 0.60 1 d PDU B 1
F272 F 1.259(2) 0.678(2) 0.5220(10) 0.057(4) Uani 0.60 1 d PDU B 1
F273 F 1.3800(16) 0.5335(18) 0.5009(12) 0.061(5) Uani 0.60 1 d PDU B 1
F274 F 1.385(3) 0.654(3) 0.422(2) 0.043(6) Uani 0.40 1 d PDU B 2
F275 F 1.248(3) 0.718(2) 0.4935(15) 0.045(5) Uani 0.40 1 d PDU B 2
F276 F 1.345(3) 0.547(3) 0.5314(15) 0.055(5) Uani 0.40 1 d PDU B 2
F281 F 1.0901(9) 0.3136(8) 0.5211(5) 0.048(2) Uani 1 1 d . . .
F282 F 1.1335(7) 0.2675(7) 0.4098(5) 0.036(2) Uani 1 1 d . . .
F283 F 0.9658(7) 0.3579(8) 0.4285(5) 0.039(2) Uani 1 1 d . . .
C31D C 0.8961(11) 0.7225(11) 0.2098(7) 0.020(3) Uani 1 1 d . . .
C32D C 0.8173(11) 0.7068(11) 0.2671(8) 0.022(3) Uani 1 1 d . . .
H32D H 0.8420 0.6777 0.3192 0.027 Uiso 1 1 calc R . .
C33D C 0.7042(11) 0.7329(12) 0.2492(7) 0.024(3) Uani 1 1 d . C .
C34D C 0.6607(11) 0.7776(11) 0.1710(8) 0.024(3) Uani 1 1 d . . .
H34D H 0.5840 0.7970 0.1592 0.028 Uiso 1 1 calc R . .
C35D C 0.7383(11) 0.7912(11) 0.1132(8) 0.023(3) Uani 1 1 d . . .
C36D C 0.8536(11) 0.7610(11) 0.1318(7) 0.022(3) Uani 1 1 d . . .
H36D H 0.9037 0.7666 0.0912 0.026 Uiso 1 1 calc R . .
C37D C 0.6212(10) 0.7174(10) 0.3125(7) 0.031(2) Uani 1 1 d DU . .
C38D C 0.6981(12) 0.8508(13) 0.0320(8) 0.028(3) Uani 1 1 d . . .
F371 F 0.660(3) 0.7253(18) 0.3836(12) 0.027(6) Uani 0.50 1 d PDU C 1
F372 F 0.6000(17) 0.6123(16) 0.3253(13) 0.032(5) Uani 0.50 1 d PDU C 1
F373 F 0.5207(16) 0.797(2) 0.2965(14) 0.032(5) Uani 0.50 1 d PDU C 1
F374 F 0.635(4) 0.769(4) 0.369(2) 0.036(6) Uani 0.25 1 d PDU C 2
F375 F 0.514(3) 0.756(4) 0.289(3) 0.033(6) Uani 0.25 1 d PDU C 2
F376 F 0.633(4) 0.608(3) 0.346(3) 0.037(6) Uani 0.25 1 d PDU C 2
F377 F 0.663(7) 0.689(5) 0.387(4) 0.036(7) Uani 0.25 1 d PU C 3
F378 F 0.542(4) 0.812(4) 0.314(3) 0.036(6) Uani 0.25 1 d PU C 3
F379 F 0.565(4) 0.645(4) 0.307(3) 0.035(5) Uani 0.25 1 d PU C 3
F381 F 0.6820(11) 0.9630(8) 0.0206(5) 0.057(3) Uani 1 1 d . . .
F382 F 0.5988(8) 0.8325(11) 0.0130(5) 0.058(3) Uani 1 1 d . . .
F383 F 0.7669(7) 0.8181(8) -0.0233(4) 0.035(2) Uani 1 1 d . . .
C41D C 1.1131(11) 0.6822(11) 0.1609(7) 0.020(3) Uani 1 1 d . . .
C42D C 1.1049(10) 0.5953(11) 0.1210(7) 0.020(3) Uani 1 1 d . . .
H42D H 1.0442 0.5630 0.1300 0.024 Uiso 1 1 calc R . .
C43D C 1.1852(11) 0.5582(12) 0.0693(7) 0.024(3) Uani 1 1 d . . .
C44D C 1.2786(11) 0.6026(12) 0.0553(7) 0.024(3) Uani 1 1 d . . .
H44D H 1.3323 0.5777 0.0201 0.028 Uiso 1 1 calc R . .
C45D C 1.2892(11) 0.6834(11) 0.0946(7) 0.021(3) Uani 1 1 d . . .
C46D C 1.2078(11) 0.7251(11) 0.1459(7) 0.023(3) Uani 1 1 d . . .
H46D H 1.2168 0.7822 0.1703 0.027 Uiso 1 1 calc R . .
C47D C 1.1731(12) 0.4704(13) 0.0255(8) 0.030(3) Uani 1 1 d . . .
C48D C 1.3887(11) 0.7318(12) 0.0773(8) 0.027(3) Uani 1 1 d . . .
F471 F 1.1179(8) 0.3971(8) 0.0652(5) 0.041(2) Uani 1 1 d . . .
F472 F 1.2737(7) 0.4060(8) 0.0100(6) 0.042(2) Uani 1 1 d . . .
F473 F 1.1219(8) 0.5166(8) -0.0444(5) 0.039(2) Uani 1 1 d . . .
F481 F 1.4846(7) 0.6549(9) 0.0999(7) 0.056(3) Uani 1 1 d . . .
F482 F 1.3962(9) 0.7751(11) 0.0014(5) 0.060(3) Uani 1 1 d . . .
F483 F 1.3873(7) 0.8191(8) 0.1126(6) 0.045(2) Uani 1 1 d . . .
C1U C 0.306(2) 0.5450(18) 0.8092(11) 0.064(6) Uani 1 1 d . . .
H1U1 H 0.3634 0.4833 0.7956 0.077 Uiso 1 1 calc R . .
H1U2 H 0.2600 0.5118 0.8489 0.077 Uiso 1 1 calc R . .
Cl1 Cl 0.2208(5) 0.6191(6) 0.7255(4) 0.0816(19) Uani 1 1 d . . .
Cl2 Cl 0.3697(7) 0.6347(4) 0.8484(3) 0.082(2) Uani 1 1 d . . .

loop_
_atom_site_aniso_label
_atom_site_aniso_U_11
_atom_site_aniso_U_22
_atom_site_aniso_U_33
_atom_site_aniso_U_23
_atom_site_aniso_U_13
_atom_site_aniso_U_12
Rh1 0.0229(6) 0.0280(7) 0.0179(6) -0.0063(4) -0.0009(4) -0.0102(5)
C1B 0.036(9) 0.042(9) 0.026(7) -0.002(6) 0.000(6) -0.021(8)
O1B 0.028(6) 0.038(6) 0.042(6) -0.008(5) -0.005(4) -0.014(5)
C2B 0.032(7) 0.035(9) 0.022(7) -0.005(6) 0.001(5) -0.005(7)
O2B 0.048(7) 0.042(7) 0.041(6) -0.015(5) -0.007(5) -0.017(6)
N1 0.027(6) 0.027(6) 0.025(6) -0.004(5) 0.000(5) -0.013(5)
N2 0.022(6) 0.026(6) 0.026(6) -0.002(5) 0.003(4) -0.007(5)
C3 0.029(7) 0.029(8) 0.027(7) -0.002(6) 0.000(6) -0.007(6)
C4 0.033(7) 0.025(7) 0.028(7) -0.009(6) 0.003(6) -0.008(6)
C5 0.030(7) 0.041(9) 0.021(6) -0.008(6) 0.002(5) -0.020(7)
C1A 0.020(6) 0.038(8) 0.023(7) -0.004(6) 0.000(5) -0.012(6)
C2A 0.026(7) 0.034(8) 0.021(6) -0.006(6) 0.007(5) -0.013(6)
N1' 0.024(6) 0.040(7) 0.016(5) 0.000(5) 0.000(4) -0.009(5)
N2' 0.029(6) 0.044(8) 0.019(6) -0.008(5) 0.000(5) -0.016(6)
C3' 0.040(8) 0.035(8) 0.033(8) -0.014(6) 0.014(6) -0.018(7)
C4' 0.032(8) 0.041(9) 0.042(9) -0.020(7) 0.006(6) -0.015(7)
C5' 0.022(7) 0.041(9) 0.037(8) -0.005(6) 0.001(6) -0.011(7)
Fe1 0.0224(14) 0.0294(16) 0.0175(13) -0.0004(10) -0.0002(10) -0.0069(12)
C1C 0.035(8) 0.041(9) 0.020(7) -0.003(6) 0.002(6) -0.004(7)
C2C 0.028(8) 0.054(11) 0.027(8) 0.009(7) 0.000(6) -0.002(8)
C3C 0.027(8) 0.064(12) 0.037(9) 0.028(8) -0.013(6) -0.023(8)
C4C 0.030(7) 0.037(8) 0.024(7) -0.003(6) -0.013(6) -0.010(7)
B1D 0.019(7) 0.027(8) 0.012(6) -0.001(5) -0.003(5) -0.008(6)
C11D 0.020(6) 0.027(7) 0.021(6) -0.003(5) -0.005(5) -0.009(6)
C12D 0.023(6) 0.032(8) 0.017(6) -0.009(5) -0.004(5) -0.012(6)
C13D 0.027(7) 0.029(7) 0.019(6) -0.007(5) -0.001(5) -0.011(6)
C14D 0.032(6) 0.029(6) 0.030(6) -0.009(5) 0.005(5) -0.017(5)
C15D 0.046(6) 0.024(5) 0.021(5) -0.017(4) 0.008(5) -0.020(5)
C16D 0.032(6) 0.026(5) 0.019(5) -0.010(4) 0.002(5) -0.013(5)
C17D 0.040(8) 0.028(8) 0.036(8) 0.003(6) -0.002(7) -0.012(7)
C18D 0.047(6) 0.056(7) 0.029(6) -0.023(5) 0.001(4) -0.027(5)
F171 0.081(8) 0.043(6) 0.026(5) 0.000(4) 0.009(5) -0.022(6)
F172 0.037(6) 0.092(10) 0.063(7) 0.035(6) -0.021(5) -0.011(6)
F173 0.171(14) 0.037(6) 0.039(6) -0.008(4) 0.016(7) -0.055(8)
F181 0.049(7) 0.057(12) 0.029(9) -0.023(9) 0.010(7) -0.024(7)
F182 0.055(9) 0.061(10) 0.029(8) -0.026(8) -0.007(8) -0.018(9)
F183 0.052(10) 0.060(8) 0.038(8) -0.030(7) -0.001(9) -0.031(7)
F184 0.046(8) 0.065(11) 0.029(9) -0.028(9) 0.011(7) -0.024(8)
F185 0.046(7) 0.064(10) 0.034(8) -0.025(8) -0.008(6) -0.028(8)
F186 0.056(10) 0.057(8) 0.031(8) -0.032(7) -0.006(8) -0.022(7)
F187 0.049(10) 0.060(10) 0.027(10) -0.023(8) 0.005(9) -0.025(9)
F188 0.053(9) 0.057(11) 0.033(10) -0.027(10) -0.005(9) -0.028(8)
F189 0.052(9) 0.062(10) 0.031(10) -0.025(9) 0.005(10) -0.022(9)
C21D 0.017(6) 0.028(7) 0.013(6) -0.003(5) -0.002(5) 0.006(5)
C22D 0.020(6) 0.023(7) 0.029(7) 0.000(5) -0.002(5) -0.005(6)
C23D 0.026(7) 0.033(8) 0.024(7) 0.000(6) -0.002(5) -0.002(6)
C24D 0.022(7) 0.035(8) 0.028(7) 0.006(6) -0.005(5) -0.007(6)
C25D 0.026(6) 0.019(7) 0.021(6) -0.001(5) 0.007(5) -0.004(6)
C26D 0.010(5) 0.047(9) 0.017(6) -0.018(6) 0.001(4) -0.007(6)
C27D 0.038(6) 0.068(8) 0.029(6) -0.006(5) -0.008(5) -0.026(5)
C28D 0.043(8) 0.023(8) 0.019(6) 0.005(5) 0.000(6) -0.003(7)
F271 0.027(9) 0.075(12) 0.033(7) 0.002(8) -0.010(7) -0.025(8)
F272 0.054(8) 0.104(11) 0.027(8) -0.025(7) -0.003(7) -0.036(8)
F273 0.044(9) 0.083(9) 0.047(10) 0.015(7) -0.029(7) -0.020(7)
F274 0.033(12) 0.071(14) 0.035(10) -0.020(9) 0.000(10) -0.024(10)
F275 0.039(10) 0.084(11) 0.023(11) -0.018(9) 0.001(9) -0.031(9)
F276 0.053(11) 0.085(10) 0.032(9) 0.000(8) -0.019(8) -0.033(9)
F281 0.080(7) 0.041(5) 0.024(4) 0.002(4) 0.001(4) -0.028(5)
F282 0.040(5) 0.025(5) 0.042(5) -0.008(4) 0.008(4) -0.004(4)
F283 0.031(4) 0.035(5) 0.051(5) 0.002(4) 0.006(4) -0.016(4)
C31D 0.022(6) 0.017(6) 0.022(6) -0.008(5) 0.005(5) -0.007(5)
C32D 0.023(6) 0.022(7) 0.024(6) -0.004(5) 0.004(5) -0.010(6)
C33D 0.028(7) 0.027(7) 0.022(6) -0.009(5) 0.002(5) -0.012(6)
C34D 0.024(6) 0.030(7) 0.026(7) -0.012(5) 0.001(5) -0.016(6)
C35D 0.028(7) 0.019(7) 0.024(6) -0.003(5) 0.000(5) -0.011(6)
C36D 0.024(6) 0.023(7) 0.022(6) -0.008(5) 0.008(5) -0.012(6)
C37D 0.029(5) 0.046(6) 0.023(5) -0.012(5) 0.001(5) -0.015(5)
C38D 0.026(7) 0.035(8) 0.024(7) -0.006(6) 0.001(5) -0.014(6)
F371 0.035(12) 0.032(15) 0.017(9) -0.005(10) 0.002(7) -0.011(14)
F372 0.023(14) 0.049(9) 0.030(15) -0.002(9) 0.001(9) -0.027(8)
F373 0.024(8) 0.052(9) 0.027(9) -0.019(8) 0.004(6) -0.014(7)
F374 0.037(12) 0.052(11) 0.024(11) -0.017(10) 0.005(9) -0.011(11)
F375 0.023(8) 0.054(12) 0.026(10) -0.011(10) 0.011(7) -0.015(9)
F376 0.035(13) 0.050(9) 0.029(12) -0.008(9) 0.000(11) -0.017(10)
F377 0.035(12) 0.051(13) 0.026(10) -0.011(10) -0.001(9) -0.015(11)
F378 0.030(10) 0.052(9) 0.027(11) -0.015(9) 0.008(9) -0.010(8)
F379 0.032(12) 0.053(10) 0.029(12) -0.014(10) 0.005(10) -0.021(9)
F381 0.105(9) 0.029(5) 0.030(5) -0.002(4) -0.017(5) -0.010(6)
F382 0.031(5) 0.106(9) 0.032(5) 0.014(5) -0.011(4) -0.032(6)
F383 0.039(5) 0.048(5) 0.020(4) -0.010(4) 0.000(3) -0.009(4)
C41D 0.026(6) 0.026(7) 0.010(5) 0.001(5) -0.004(5) -0.012(6)
C42D 0.017(6) 0.020(7) 0.024(6) -0.005(5) -0.004(5) -0.008(5)
C43D 0.029(7) 0.026(7) 0.021(6) -0.004(5) -0.001(5) -0.012(6)
C44D 0.022(6) 0.031(8) 0.017(6) -0.003(5) 0.003(5) -0.007(6)
C45D 0.021(6) 0.026(7) 0.017(6) 0.000(5) -0.003(5) -0.010(6)
C46D 0.021(6) 0.024(7) 0.022(6) -0.003(5) -0.002(5) -0.005(6)
C47D 0.034(8) 0.034(8) 0.030(7) -0.010(6) 0.003(6) -0.020(7)
C48D 0.020(6) 0.027(8) 0.033(7) -0.008(6) 0.005(5) -0.005(6)
F471 0.051(5) 0.037(5) 0.047(5) -0.017(4) 0.013(4) -0.029(5)
F472 0.030(5) 0.041(6) 0.063(6) -0.032(5) 0.011(4) -0.008(4)
F473 0.048(5) 0.051(6) 0.024(4) -0.014(4) -0.002(4) -0.017(5)
F481 0.018(4) 0.045(6) 0.104(9) -0.008(5) -0.001(5) -0.014(4)
F482 0.058(6) 0.105(9) 0.032(5) 0.000(5) 0.004(4) -0.063(7)
F483 0.031(5) 0.053(6) 0.069(6) -0.034(5) 0.016(4) -0.028(5)
C1U 0.107(18) 0.052(12) 0.037(10) -0.004(8) 0.020(10) -0.032(12)
Cl1 0.056(3) 0.094(5) 0.075(4) -0.005(3) 0.016(3) 0.006(3)
Cl2 0.173(7) 0.048(3) 0.038(2) -0.020(2) 0.037(3) -0.049(4)

loop_
_atom_type_symbol
_atom_type_description
_atom_type_scat_dispersion_real
_atom_type_scat_dispersion_imag
_atom_type_scat_source
C C 0.0033 0.0016 'International Tables Vol C Tables 4.2.6.8 and 6.1.1.4'
H H 0.0000 0.0000 'International Tables Vol C Tables 4.2.6.8 and 6.1.1.4'
B B 0.0013 0.0007 'International Tables Vol C Tables 4.2.6.8 and 6.1.1.4'
N N 0.0061 0.0033 'International Tables Vol C Tables 4.2.6.8 and 6.1.1.4'
O O 0.0106 0.0060 'International Tables Vol C Tables 4.2.6.8 and 6.1.1.4'
F F 0.0171 0.0103 'International Tables Vol C Tables 4.2.6.8 and 6.1.1.4'
Fe Fe 0.3463 0.8444 'International Tables Vol C Tables 4.2.6.8 and 6.1.1.4'
Rh Rh -1.1178 0.9187 'International Tables Vol C Tables 4.2.6.8 and 6.1.1.4'
Cl Cl 0.1484 0.1585 'International Tables Vol C Tables 4.2.6.8 and 6.1.1.4'

loop_
_geom_angle_atom_site_label_1
_geom_angle_atom_site_label_2
_geom_angle_atom_site_label_3
_geom_angle
_geom_angle_site_symmetry_1
_geom_angle_site_symmetry_3
C1B Rh1 C2B 88.6(7) . .
C1B Rh1 N2' 177.7(6) . .
C2B Rh1 N2' 92.8(6) . .
C1B Rh1 N2 93.2(6) . .
C2B Rh1 N2 176.8(5) . .
N2' Rh1 N2 85.5(5) . .
O1B C1B Rh1 179.3(13) . .
O2B C2B Rh1 176.0(13) . .
N2 N1 C5 109.8(12) . .
N2 N1 C1A 121.5(11) . .
C5 N1 C1A 128.5(12) . .
C3 N2 N1 107.0(11) . .
C3 N2 Rh1 132.1(10) . .
N1 N2 Rh1 120.2(9) . .
N2 C3 C4 109.7(13) . .
N2 C3 H3 125.1 . .
C4 C3 H3 125.1 . .
C5 C4 C3 105.5(13) . .
C5 C4 H4 127.3 . .
C3 C4 H4 127.3 . .
C4 C5 N1 108.0(12) . .
C4 C5 H5 126.0 . .
N1 C5 H5 126.0 . .
N1 C1A N1' 109.1(11) . .
N1 C1A C2A 111.3(11) . .
N1' C1A C2A 110.8(11) . .
N1 C1A H1A 108.5 . .
N1' C1A H1A 108.5 . .
C2A C1A H1A 108.5 . .
C4C C2A C1C 104.0(12) 2_676 2_676
C4C C2A C1A 132.5(13) 2_676 .
C1C C2A C1A 123.5(13) 2_676 .
C4C C2A Fe1 68.6(8) 2_676 .
C1C C2A Fe1 68.7(8) 2_676 .
C1A C2A Fe1 126.9(10) . .
N2' N1' C5' 110.4(12) . .
N2' N1' C1A 120.5(11) . .
C5' N1' C1A 129.0(12) . .
C3' N2' N1' 106.7(12) . .
C3' N2' Rh1 132.3(10) . .
N1' N2' Rh1 120.8(9) . .
N2' C3' C4' 109.4(14) . .
N2' C3' H3' 125.3 . .
C4' C3' H3' 125.3 . .
C5' C4' C3' 106.4(14) . .
C5' C4' H4' 126.8 . .
C3' C4' H4' 126.8 . .
N1' C5' C4' 107.0(13) . .
N1' C5' H5' 126.5 . .
C4' C5' H5' 126.5 . .
C4C Fe1 C4C 180.0(9) . 2_676
C4C Fe1 C1C 67.4(6) . .
C4C Fe1 C1C 112.6(6) 2_676 .
C4C Fe1 C1C 112.6(6) . 2_676
C4C Fe1 C1C 67.4(6) 2_676 2_676
C1C Fe1 C1C 179.999(3) . 2_676
C4C Fe1 C2C 112.7(7) . 2_676
C4C Fe1 C2C 67.3(7) 2_676 2_676
C1C Fe1 C2C 139.7(6) . 2_676
C1C Fe1 C2C 40.3(6) 2_676 2_676
C4C Fe1 C2C 67.3(7) . .
C4C Fe1 C2C 112.7(7) 2_676 .
C1C Fe1 C2C 40.3(6) . .
C1C Fe1 C2C 139.7(6) 2_676 .
C2C Fe1 C2C 179.998(2) 2_676 .
C4C Fe1 C2A 40.9(6) . 2_676
C4C Fe1 C2A 139.1(6) 2_676 2_676
C1C Fe1 C2A 41.2(5) . 2_676
C1C Fe1 C2A 138.8(5) 2_676 2_676
C2C Fe1 C2A 110.9(6) 2_676 2_676
C2C Fe1 C2A 69.1(6) . 2_676
C4C Fe1 C2A 139.1(6) . .
C4C Fe1 C2A 40.9(6) 2_676 .
C1C Fe1 C2A 138.8(5) . .
C1C Fe1 C2A 41.2(5) 2_676 .
C2C Fe1 C2A 69.1(6) 2_676 .
C2C Fe1 C2A 110.9(6) . .
C2A Fe1 C2A 180.0(10) 2_676 .
C4C Fe1 C3C 140.4(6) . 2_676
C4C Fe1 C3C 39.6(6) 2_676 2_676
C1C Fe1 C3C 112.7(7) . 2_676
C1C Fe1 C3C 67.3(7) 2_676 2_676
C2C Fe1 C3C 40.2(8) 2_676 2_676
C2C Fe1 C3C 139.8(8) . 2_676
C2A Fe1 C3C 111.5(5) 2_676 2_676
C2A Fe1 C3C 68.5(5) . 2_676
C4C Fe1 C3C 39.6(6) . .
C4C Fe1 C3C 140.4(6) 2_676 .
C1C Fe1 C3C 67.3(7) . .
C1C Fe1 C3C 112.7(7) 2_676 .
C2C Fe1 C3C 139.8(8) 2_676 .
C2C Fe1 C3C 40.2(8) . .
C2A Fe1 C3C 68.5(5) 2_676 .
C2A Fe1 C3C 111.5(5) . .
C3C Fe1 C3C 179.999(1) 2_676 .
C2C C1C C2A 109.8(15) . 2_676
C2C C1C Fe1 70.4(9) . .
C2A C1C Fe1 70.1(9) 2_676 .
C2C C1C H1C 125.1 . .
C2A C1C H1C 125.1 2_676 .
Fe1 C1C H1C 126.0 . .
C1C C2C C3C 107.4(14) . .
C1C C2C Fe1 69.3(9) . .
C3C C2C Fe1 70.6(9) . .
C1C C2C H2C 126.3 . .
C3C C2C H2C 126.3 . .
Fe1 C2C H2C 125.4 . .
C4C C3C C2C 107.6(14) . .
C4C C3C Fe1 68.7(8) . .
C2C C3C Fe1 69.3(9) . .
C4C C3C H3C 126.2 . .
C2C C3C H3C 126.2 . .
Fe1 C3C H3C 127.4 . .
C3C C4C C2A 111.1(15) . 2_676
C3C C4C Fe1 71.8(8) . .
C2A C4C Fe1 70.6(8) 2_676 .
C3C C4C H4C 124.5 . .
C2A C4C H4C 124.5 2_676 .
Fe1 C4C H4C 124.8 . .
C11D B1D C31D 100.6(10) . .
C11D B1D C41D 111.8(10) . .
C31D B1D C41D 113.1(10) . .
C11D B1D C21D 111.8(10) . .
C31D B1D C21D 114.2(10) . .
C41D B1D C21D 105.6(10) . .
C16D C11D C12D 116.0(12) . .
C16D C11D B1D 122.8(11) . .
C12D C11D B1D 120.9(11) . .
C13D C12D C11D 121.6(12) . .
C13D C12D H12D 119.2 . .
C11D C12D H12D 119.2 . .
C12D C13D C14D 122.9(12) . .
C12D C13D C17D 119.2(12) . .
C14D C13D C17D 117.8(13) . .
C13D C14D C15D 114.9(13) . .
C13D C14D H14D 122.6 . .
C15D C14D H14D 122.6 . .
C16D C15D C14D 122.8(12) . .
C16D C15D C18D 118.1(11) . .
C14D C15D C18D 118.8(11) . .
C15D C16D C11D 121.6(12) . .
C15D C16D H16D 119.2 . .
C11D C16D H16D 119.2 . .
F171 C17D F173 104.8(13) . .
F171 C17D F172 105.5(14) . .
F173 C17D F172 108.8(15) . .
F171 C17D C13D 112.1(13) . .
F173 C17D C13D 112.8(13) . .
F172 C17D C13D 112.4(12) . .
F183 C18D F181 107(2) . .
F183 C18D F182 103(2) . .
F181 C18D F182 110(2) . .
F183 C18D F184 126(2) . .
F181 C18D F184 25.5(16) . .
F182 C18D F184 87(2) . .
F183 C18D F186 27.0(14) . .
F181 C18D F186 85.3(19) . .
F182 C18D F186 126.6(18) . .
F184 C18D F186 108.4(19) . .
F183 C18D F185 78.2(18) . .
F181 C18D F185 126(2) . .
F182 C18D F185 26.4(13) . .
F184 C18D F185 108.6(19) . .
F186 C18D F185 103.9(18) . .
F183 C18D F188 45(4) . .
F181 C18D F188 132(3) . .
F182 C18D F188 60(4) . .
F184 C18D F188 129(3) . .
F186 C18D F188 72(4) . .
F185 C18D F188 33(3) . .
F183 C18D F189 71(3) . .
F181 C18D F189 42(3) . .
F182 C18D F189 138(3) . .
F184 C18D F189 67(3) . .
F186 C18D F189 45(3) . .
F185 C18D F189 134(3) . .
F188 C18D F189 112(5) . .
F183 C18D F187 133(3) . .
F181 C18D F187 59(3) . .
F182 C18D F187 54(3) . .
F184 C18D F187 34(3) . .
F186 C18D F187 132(3) . .
F185 C18D F187 78(3) . .
F188 C18D F187 107(5) . .
F189 C18D F187 99(4) . .
F183 C18D C15D 113.9(16) . .
F181 C18D C15D 114.2(16) . .
F182 C18D C15D 107.9(16) . .
F184 C18D C15D 113.0(14) . .
F186 C18D C15D 111.5(14) . .
F185 C18D C15D 111.0(15) . .
F188 C18D C15D 113(3) . .
F189 C18D C15D 112(3) . .
F187 C18D C15D 112(3) . .
C26D C21D C22D 117.2(11) . .
C26D C21D B1D 123.5(11) . .
C22D C21D B1D 119.2(11) . .
C23D C22D C21D 122.0(12) . .
C23D C22D H22D 119.0 . .
C21D C22D H22D 119.0 . .
C24D C23D C22D 119.9(13) . .
C24D C23D C27D 120.3(12) . .
C22D C23D C27D 119.6(12) . .
C25D C24D C23D 118.3(12) . .
C25D C24D H24D 120.8 . .
C23D C24D H24D 120.8 . .
C24D C25D C26D 119.0(12) . .
C24D C25D C28D 119.1(12) . .
C26D C25D C28D 121.9(12) . .
C21D C26D C25D 123.4(11) . .
C21D C26D H26D 118.3 . .
C25D C26D H26D 118.3 . .
F272 C27D F271 109(2) . .
F272 C27D F273 104.5(17) . .
F271 C27D F273 103.9(15) . .
F272 C27D F276 77.0(19) . .
F271 C27D F276 125(2) . .
F273 C27D F276 30.0(14) . .
F272 C27D F274 119(3) . .
F271 C27D F274 20.0(19) . .
F273 C27D F274 84.2(19) . .
F276 C27D F274 108(2) . .
F272 C27D F275 26.0(12) . .
F271 C27D F275 89(2) . .
F273 C27D F275 127.2(19) . .
F276 C27D F275 102(2) . .
F274 C27D F275 105(2) . .
F272 C27D C23D 115.0(14) . .
F271 C27D C23D 111.7(16) . .
F273 C27D C23D 111.8(14) . .
F276 C27D C23D 114.2(17) . .
F274 C27D C23D 117(2) . .
F275 C27D C23D 109.6(17) . .
F282 C28D F281 107.3(11) . .
F282 C28D F283 105.9(12) . .
F281 C28D F283 105.5(11) . .
F282 C28D C25D 112.2(11) . .
F281 C28D C25D 113.1(12) . .
F283 C28D C25D 112.3(12) . .
C32D C31D C36D 115.9(12) . .
C32D C31D B1D 124.1(11) . .
C36D C31D B1D 119.1(10) . .
C33D C32D C31D 122.2(12) . .
C33D C32D H32D 118.9 . .
C31D C32D H32D 118.9 . .
C32D C33D C34D 121.9(12) . .
C32D C33D C37D 120.9(11) . .
C34D C33D C37D 117.3(11) . .
C35D C34D C33D 116.6(12) . .
C35D C34D H34D 121.7 . .
C33D C34D H34D 121.7 . .
C34D C35D C36D 121.1(12) . .
C34D C35D C38D 119.3(12) . .
C36D C35D C38D 119.2(11) . .
C35D C36D C31D 122.2(11) . .
C35D C36D H36D 118.9 . .
C31D C36D H36D 118.9 . .
F379 C37D F375 61(3) . .
F379 C37D F374 133(3) . .
F375 C37D F374 107(3) . .
F379 C37D F376 47(3) . .
F375 C37D F376 105(3) . .
F374 C37D F376 107(3) . .
F379 C37D F377 106(3) . .
F375 C37D F377 127(4) . .
F374 C37D F377 42(3) . .
F376 C37D F377 67(3) . .
F379 C37D F373 85(3) . .
F375 C37D F373 24.7(18) . .
F374 C37D F373 86(2) . .
F376 C37D F373 125(3) . .
F377 C37D F373 118(4) . .
F379 C37D F372 24(2) . .
F375 C37D F372 85(2) . .
F374 C37D F372 124(3) . .
F376 C37D F372 22.9(17) . .
F377 C37D F372 87(3) . .
F373 C37D F372 107.7(16) . .
F379 C37D F371 122(3) . .
F375 C37D F371 123(3) . .
F374 C37D F371 24(2) . .
F376 C37D F371 85(2) . .
F377 C37D F371 18(3) . .
F373 C37D F371 106.5(17) . .
F372 C37D F371 105.0(15) . .
F379 C37D F378 104(3) . .
F375 C37D F378 45(3) . .
F374 C37D F378 66(3) . .
F376 C37D F378 134(3) . .
F377 C37D F378 102(4) . .
F373 C37D F378 21.0(19) . .
F372 C37D F378 123(3) . .
F371 C37D F378 88(2) . .
F379 C37D C33D 115(3) . .
F375 C37D C33D 115(2) . .
F374 C37D C33D 111(3) . .
F376 C37D C33D 112(3) . .
F377 C37D C33D 116(4) . .
F373 C37D C33D 112.5(14) . .
F372 C37D C33D 112.6(13) . .
F371 C37D C33D 112.0(16) . .
F378 C37D C33D 113(3) . .
F383 C38D F381 106.1(11) . .
F383 C38D F382 104.5(11) . .
F381 C38D F382 106.5(13) . .
F383 C38D C35D 114.2(12) . .
F381 C38D C35D 112.6(11) . .
F382 C38D C35D 112.3(11) . .
C46D C41D C42D 116.3(12) . .
C46D C41D B1D 120.2(11) . .
C42D C41D B1D 123.2(11) . .
C43D C42D C41D 121.3(11) . .
C43D C42D H42D 119.3 . .
C41D C42D H42D 119.3 . .
C42D C43D C44D 121.2(12) . .
C42D C43D C47D 120.7(12) . .
C44D C43D C47D 118.1(12) . .
C45D C44D C43D 118.2(12) . .
C45D C44D H44D 120.9 . .
C43D C44D H44D 120.9 . .
C44D C45D C46D 122.1(12) . .
C44D C45D C48D 117.4(12) . .
C46D C45D C48D 120.5(12) . .
C41D C46D C45D 120.9(12) . .
C41D C46D H46D 119.6 . .
C45D C46D H46D 119.6 . .
F473 C47D F471 108.3(11) . .
F473 C47D F472 104.9(11) . .
F471 C47D F472 105.8(12) . .
F473 C47D C43D 112.3(12) . .
F471 C47D C43D 113.1(11) . .
F472 C47D C43D 111.8(11) . .
F481 C48D F482 106.9(12) . .
F481 C48D F483 106.3(12) . .
F482 C48D F483 104.2(12) . .
F481 C48D C45D 112.3(11) . .
F482 C48D C45D 112.9(11) . .
F483 C48D C45D 113.7(11) . .
Cl1 C1U Cl2 112.0(11) . .
Cl1 C1U H1U1 109.2 . .
Cl2 C1U H1U1 109.2 . .
Cl1 C1U H1U2 109.2 . .
Cl2 C1U H1U2 109.2 . .
H1U1 C1U H1U2 107.9 . .

loop_
_geom_bond_atom_site_label_1
_geom_bond_atom_site_label_2
_geom_bond_distance
_geom_bond_site_symmetry_2
Rh1 C1B 1.848(17) .
Rh1 C2B 1.861(16) .
Rh1 N2' 2.088(12) .
Rh1 N2 2.090(12) .
C1B O1B 1.141(19) .
C2B O2B 1.147(18) .
N1 N2 1.334(16) .
N1 C5 1.370(18) .
N1 C1A 1.437(19) .
N2 C3 1.332(19) .
C3 C4 1.40(2) .
C3 H3 0.9300 .
C4 C5 1.35(2) .
C4 H4 0.9300 .
C5 H5 0.9300 .
C1A N1' 1.472(18) .
C1A C2A 1.487(17) .
C1A H1A 0.9800 .
C2A C4C 1.42(2) 2_676
C2A C1C 1.432(19) 2_676
C2A Fe1 2.045(14) .
N1' N2' 1.344(16) .
N1' C5' 1.349(19) .
N2' C3' 1.327(19) .
C3' C4' 1.39(2) .
C3' H3' 0.9300 .
C4' C5' 1.36(2) .
C4' H4' 0.9300 .
C5' H5' 0.9300 .
Fe1 C4C 2.018(13) .
Fe1 C4C 2.018(13) 2_676
Fe1 C1C 2.026(16) .
Fe1 C1C 2.026(16) 2_676
Fe1 C2C 2.040(16) 2_676
Fe1 C2C 2.040(16) .
Fe1 C2A 2.045(14) 2_676
Fe1 C3C 2.057(15) 2_676
Fe1 C3C 2.057(15) .
C1C C2C 1.40(2) .
C1C C2A 1.432(19) 2_676
C1C H1C 0.9300 .
C2C C3C 1.41(3) .
C2C H2C 0.9300 .
C3C C4C 1.38(2) .
C3C H3C 0.9300 .
C4C C2A 1.42(2) 2_676
C4C H4C 0.9300 .
B1D C11D 1.63(2) .
B1D C31D 1.638(18) .
B1D C41D 1.645(18) .
B1D C21D 1.647(17) .
C11D C16D 1.409(18) .
C11D C12D 1.421(18) .
C12D C13D 1.366(19) .
C12D H12D 0.9300 .
C13D C14D 1.412(19) .
C13D C17D 1.502(19) .
C14D C15D 1.41(2) .
C14D H14D 0.9300 .
C15D C16D 1.369(18) .
C15D C18D 1.502(18) .
C16D H16D 0.9300 .
C17D F171 1.320(19) .
C17D F173 1.322(18) .
C17D F172 1.322(19) .
C18D F183 1.322(19) .
C18D F181 1.322(19) .
C18D F182 1.326(19) .
C18D F184 1.331(16) .
C18D F186 1.333(16) .
C18D F185 1.334(16) .
C18D F188 1.36(4) .
C18D F189 1.36(4) .
C18D F187 1.36(4) .
C21D C26D 1.31(2) .
C21D C22D 1.411(18) .
C22D C23D 1.404(19) .
C22D H22D 0.9300 .
C23D C24D 1.40(2) .
C23D C27D 1.47(2) .
C24D C25D 1.39(2) .
C24D H24D 0.9300 .
C25D C26D 1.453(18) .
C25D C28D 1.496(18) .
C26D H26D 0.9300 .
C27D F272 1.334(15) .
C27D F271 1.339(15) .
C27D F273 1.340(15) .
C27D F276 1.36(2) .
C27D F274 1.36(2) .
C27D F275 1.36(2) .
C28D F282 1.334(17) .
C28D F281 1.339(16) .
C28D F283 1.344(18) .
C31D C32D 1.393(17) .
C31D C36D 1.408(18) .
C32D C33D 1.375(19) .
C32D H32D 0.9300 .
C33D C34D 1.418(19) .
C33D C37D 1.501(18) .
C34D C35D 1.384(18) .
C34D H34D 0.9300 .
C35D C36D 1.401(19) .
C35D C38D 1.482(19) .
C36D H36D 0.9300 .
C37D F379 1.29(5) .
C37D F375 1.33(3) .
C37D F374 1.33(3) .
C37D F376 1.33(3) .
C37D F377 1.34(6) .
C37D F373 1.368(16) .
C37D F372 1.367(16) .
C37D F371 1.367(16) .
C37D F378 1.33(5) .
C38D F383 1.327(16) .
C38D F381 1.328(17) .
C38D F382 1.360(16) .
C41D C46D 1.398(17) .
C41D C42D 1.426(18) .
C42D C43D 1.378(19) .
C42D H42D 0.9300 .
C43D C44D 1.392(18) .
C43D C47D 1.495(18) .
C44D C45D 1.360(19) .
C44D H44D 0.9300 .
C45D C46D 1.401(19) .
C45D C48D 1.495(17) .
C46D H46D 0.9300 .
C47D F473 1.328(17) .
C47D F471 1.338(16) .
C47D F472 1.348(17) .
C48D F481 1.323(17) .
C48D F482 1.328(16) .
C48D F483 1.350(16) .
C1U Cl1 1.75(2) .
C1U Cl2 1.77(2) .
C1U H1U1 0.9700 .
C1U H1U2 0.9700 .

loop_
_geom_torsion_atom_site_label_1
_geom_torsion_atom_site_label_2
_geom_torsion_atom_site_label_3
_geom_torsion_atom_site_label_4
_geom_torsion
_geom_torsion_site_symmetry_1
_geom_torsion_site_symmetry_4
C2B Rh1 C1B O1B -126(100) . .
N2' Rh1 C1B O1B 107(100) . .
N2 Rh1 C1B O1B 51(100) . .
C1B Rh1 C2B O2B 132(19) . .
N2' Rh1 C2B O2B -49(19) . .
N2 Rh1 C2B O2B 8(26) . .
C5 N1 N2 C3 -2.1(14) . .
C1A N1 N2 C3 -176.5(11) . .
C5 N1 N2 Rh1 -174.0(8) . .
C1A N1 N2 Rh1 11.6(15) . .
C1B Rh1 N2 C3 40.6(13) . .
C2B Rh1 N2 C3 165(9) . .
N2' Rh1 N2 C3 -137.5(12) . .
C1B Rh1 N2 N1 -149.9(10) . .
C2B Rh1 N2 N1 -26(10) . .
N2' Rh1 N2 N1 32.0(9) . .
N1 N2 C3 C4 1.3(15) . .
Rh1 N2 C3 C4 171.8(9) . .
N2 C3 C4 C5 0.0(16) . .
C3 C4 C5 N1 -1.3(15) . .
N2 N1 C5 C4 2.2(15) . .
C1A N1 C5 C4 176.1(12) . .
N2 N1 C1A N1' -64.0(14) . .
C5 N1 C1A N1' 122.7(14) . .
N2 N1 C1A C2A 58.6(16) . .
C5 N1 C1A C2A -114.7(14) . .
N1 C1A C2A C4C -122.2(16) . 2_676
N1' C1A C2A C4C -1(2) . 2_676
N1 C1A C2A C1C 56.6(18) . 2_676
N1' C1A C2A C1C 178.2(13) . 2_676
N1 C1A C2A Fe1 143.9(10) . .
N1' C1A C2A Fe1 -94.5(13) . .
N1 C1A N1' N2' 56.4(15) . .
C2A C1A N1' N2' -66.4(16) . .
N1 C1A N1' C5' -118.4(15) . .
C2A C1A N1' C5' 118.8(15) . .
C5' N1' N2' C3' 0.5(16) . .
C1A N1' N2' C3' -175.2(12) . .
C5' N1' N2' Rh1 176.2(9) . .
C1A N1' N2' Rh1 0.5(16) . .
C1B Rh1 N2' C3' 81(15) . .
C2B Rh1 N2' C3' -45.9(14) . .
N2 Rh1 N2' C3' 136.8(14) . .
C1B Rh1 N2' N1' -93(14) . .
C2B Rh1 N2' N1' 139.7(11) . .
N2 Rh1 N2' N1' -37.6(10) . .
N1' N2' C3' C4' 0.2(17) . .
Rh1 N2' C3' C4' -174.7(11) . .
N2' C3' C4' C5' -0.9(18) . .
N2' N1' C5' C4' -1.1(17) . .
C1A N1' C5' C4' 174.2(13) . .
C3' C4' C5' N1' 1.1(17) . .
C4C C2A Fe1 C4C 180.001(5) 2_676 .
C1C C2A Fe1 C4C 64.4(12) 2_676 .
C1A C2A Fe1 C4C -52.2(16) . .
C1C C2A Fe1 C4C -115.6(12) 2_676 2_676
C1A C2A Fe1 C4C 127.8(16) . 2_676
C4C C2A Fe1 C1C -64.4(12) 2_676 .
C1C C2A Fe1 C1C 180.001(6) 2_676 .
C1A C2A Fe1 C1C 63.3(16) . .
C4C C2A Fe1 C1C 115.6(12) 2_676 2_676
C1A C2A Fe1 C1C -116.7(16) . 2_676
C4C C2A Fe1 C2C 79.1(10) 2_676 2_676
C1C C2A Fe1 C2C -36.5(10) 2_676 2_676
C1A C2A Fe1 C2C -153.1(14) . 2_676
C4C C2A Fe1 C2C -100.9(10) 2_676 .
C1C C2A Fe1 C2C 143.5(10) 2_676 .
C1A C2A Fe1 C2C 26.9(14) . .
C4C C2A Fe1 C2A -132(39) 2_676 2_676
C1C C2A Fe1 C2A 113(39) 2_676 2_676
C1A C2A Fe1 C2A -4(39) . 2_676
C4C C2A Fe1 C3C 35.9(10) 2_676 2_676
C1C C2A Fe1 C3C -79.7(10) 2_676 2_676
C1A C2A Fe1 C3C 163.6(15) . 2_676
C4C C2A Fe1 C3C -144.1(10) 2_676 .
C1C C2A Fe1 C3C 100.3(10) 2_676 .
C1A C2A Fe1 C3C -16.4(15) . .
C4C Fe1 C1C C2C 81.1(10) . .
C4C Fe1 C1C C2C -98.9(10) 2_676 .
C1C Fe1 C1C C2C -93(40) 2_676 .
C2C Fe1 C1C C2C 180.000(2) 2_676 .
C2A Fe1 C1C C2C 120.8(13) 2_676 .
C2A Fe1 C1C C2C -59.2(13) . .
C3C Fe1 C1C C2C -142.0(10) 2_676 .
C3C Fe1 C1C C2C 38.0(10) . .
C4C Fe1 C1C C2A -39.7(8) . 2_676
C4C Fe1 C1C C2A 140.3(8) 2_676 2_676
C1C Fe1 C1C C2A 146(39) 2_676 2_676
C2C Fe1 C1C C2A 59.2(13) 2_676 2_676
C2C Fe1 C1C C2A -120.8(13) . 2_676
C2A Fe1 C1C C2A 180.002(6) . 2_676
C3C Fe1 C1C C2A 97.3(9) 2_676 2_676
C3C Fe1 C1C C2A -82.7(9) . 2_676
C2A C1C C2C C3C -1.4(17) 2_676 .
Fe1 C1C C2C C3C -60.6(11) . .
C2A C1C C2C Fe1 59.2(11) 2_676 .
C4C Fe1 C2C C1C -81.4(9) . .
C4C Fe1 C2C C1C 98.6(9) 2_676 .
C1C Fe1 C2C C1C 179.998(2) 2_676 .
C2C Fe1 C2C C1C -174(22) 2_676 .
C2A Fe1 C2C C1C -37.3(9) 2_676 .
C2A Fe1 C2C C1C 142.7(9) . .
C3C Fe1 C2C C1C 61.8(12) 2_676 .
C3C Fe1 C2C C1C -118.2(12) . .
C4C Fe1 C2C C3C 36.8(8) . .
C4C Fe1 C2C C3C -143.2(8) 2_676 .
C1C Fe1 C2C C3C 118.2(12) . .
C1C Fe1 C2C C3C -61.8(12) 2_676 .
C2C Fe1 C2C C3C -55(22) 2_676 .
C2A Fe1 C2C C3C 81.0(9) 2_676 .
C2A Fe1 C2C C3C -99.0(9) . .
C3C Fe1 C2C C3C 179.999(4) 2_676 .
C1C C2C C3C C4C 1.7(17) . .
Fe1 C2C C3C C4C -58.1(10) . .
C1C C2C C3C Fe1 59.8(10) . .
C4C Fe1 C3C C4C 180.000(1) 2_676 .
C1C Fe1 C3C C4C 81.6(10) . .
C1C Fe1 C3C C4C -98.4(10) 2_676 .
C2C Fe1 C3C C4C -60.3(14) 2_676 .
C2C Fe1 C3C C4C 119.7(14) . .
C2A Fe1 C3C C4C 37.0(9) 2_676 .
C2A Fe1 C3C C4C -143.0(9) . .
C3C Fe1 C3C C4C 45(30) 2_676 .
C4C Fe1 C3C C2C -119.7(14) . .
C4C Fe1 C3C C2C 60.3(14) 2_676 .
C1C Fe1 C3C C2C -38.1(9) . .
C1C Fe1 C3C C2C 141.9(9) 2_676 .
C2C Fe1 C3C C2C 179.998(3) 2_676 .
C2A Fe1 C3C C2C -82.7(9) 2_676 .
C2A Fe1 C3C C2C 97.3(9) . .
C3C Fe1 C3C C2C -74(30) 2_676 .
C2C C3C C4C C2A -1.4(17) . 2_676
Fe1 C3C C4C C2A -59.9(10) . 2_676
C2C C3C C4C Fe1 58.5(10) . .
C4C Fe1 C4C C3C 19(73) 2_676 .
C1C Fe1 C4C C3C -81.2(11) . .
C1C Fe1 C4C C3C 98.8(11) 2_676 .
C2C Fe1 C4C C3C 142.6(11) 2_676 .
C2C Fe1 C4C C3C -37.4(11) . .
C2A Fe1 C4C C3C -121.2(14) 2_676 .
C2A Fe1 C4C C3C 58.8(14) . .
C3C Fe1 C4C C3C 180.001(1) 2_676 .
C4C Fe1 C4C C2A 140(73) 2_676 2_676
C1C Fe1 C4C C2A 40.0(8) . 2_676
C1C Fe1 C4C C2A -140.0(8) 2_676 2_676
C2C Fe1 C4C C2A -96.2(10) 2_676 2_676
C2C Fe1 C4C C2A 83.8(10) . 2_676
C2A Fe1 C4C C2A 179.999(5) . 2_676
C3C Fe1 C4C C2A -58.8(14) 2_676 2_676
C3C Fe1 C4C C2A 121.2(14) . 2_676
C31D B1D C11D C16D 94.3(13) . .
C41D B1D C11D C16D -145.4(12) . .
C21D B1D C11D C16D -27.3(16) . .
C31D B1D C11D C12D -78.7(13) . .
C41D B1D C11D C12D 41.6(15) . .
C21D B1D C11D C12D 159.7(11) . .
C16D C11D C12D C13D -0.3(18) . .
B1D C11D C12D C13D 173.2(11) . .
C11D C12D C13D C14D 1(2) . .
C11D C12D C13D C17D -176.0(12) . .
C12D C13D C14D C15D 1(2) . .
C17D C13D C14D C15D 178.6(13) . .
C13D C14D C15D C16D -5(2) . .
C13D C14D C15D C18D -179.0(11) . .
C14D C15D C16D C11D 6(2) . .
C18D C15D C16D C11D -179.8(12) . .
C12D C11D C16D C15D -3.2(19) . .
B1D C11D C16D C15D -176.5(12) . .
C12D C13D C17D F171 -34.8(18) . .
C14D C13D C17D F171 147.8(13) . .
C12D C13D C17D F173 -152.8(14) . .
C14D C13D C17D F173 30(2) . .
C12D C13D C17D F172 83.8(18) . .
C14D C13D C17D F172 -93.5(17) . .
C16D C15D C18D F183 153(2) . .
C14D C15D C18D F183 -32(2) . .
C16D C15D C18D F181 -83(2) . .
C14D C15D C18D F181 92(2) . .
C16D C15D C18D F182 40(2) . .
C14D C15D C18D F182 -146.0(18) . .
C16D C15D C18D F184 -55(2) . .
C14D C15D C18D F184 119.6(19) . .
C16D C15D C18D F186 -177.3(16) . .
C14D C15D C18D F186 -3(2) . .
C16D C15D C18D F185 67(2) . .
C14D C15D C18D F185 -118.1(19) . .
C16D C15D C18D F188 104(5) . .
C14D C15D C18D F188 -82(5) . .
C16D C15D C18D F189 -128(4) . .
C14D C15D C18D F189 46(4) . .
C16D C15D C18D F187 -18(4) . .
C14D C15D C18D F187 157(4) . .
C11D B1D C21D C26D 145.8(12) . .
C31D B1D C21D C26D 32.4(18) . .
C41D B1D C21D C26D -92.5(14) . .
C11D B1D C21D C22D -38.3(15) . .
C31D B1D C21D C22D -151.7(12) . .
C41D B1D C21D C22D 83.4(14) . .
C26D C21D C22D C23D -2(2) . .
B1D C21D C22D C23D -178.1(12) . .
C21D C22D C23D C24D 0(2) . .
C21D C22D C23D C27D -176.8(12) . .
C22D C23D C24D C25D 3(2) . .
C27D C23D C24D C25D 179.6(12) . .
C23D C24D C25D C26D -4(2) . .
C23D C24D C25D C28D 176.1(13) . .
C22D C21D C26D C25D 0.9(19) . .
B1D C21D C26D C25D 176.8(11) . .
C24D C25D C26D C21D 2(2) . .
C28D C25D C26D C21D -177.8(13) . .
C24D C23D C27D F272 -82.6(19) . .
C22D C23D C27D F272 94.4(18) . .
C24D C23D C27D F271 152.3(17) . .
C22D C23D C27D F271 -31(2) . .
C24D C23D C27D F273 36.4(19) . .
C22D C23D C27D F273 -146.6(15) . .
C24D C23D C27D F276 4(2) . .
C22D C23D C27D F276 -179(2) . .
C24D C23D C27D F274 131(2) . .
C22D C23D C27D F274 -52(2) . .
C24D C23D C27D F275 -110.2(18) . .
C22D C23D C27D F275 66.8(19) . .
C24D C25D C28D F282 -94.7(15) . .
C26D C25D C28D F282 85.0(16) . .
C24D C25D C28D F281 26.8(19) . .
C26D C25D C28D F281 -153.4(12) . .
C24D C25D C28D F283 146.1(13) . .
C26D C25D C28D F283 -34.1(18) . .
C11D B1D C31D C32D -87.6(14) . .
C41D B1D C31D C32D 153.1(12) . .
C21D B1D C31D C32D 32.2(18) . .
C11D B1D C31D C36D 80.7(13) . .
C41D B1D C31D C36D -38.7(16) . .
C21D B1D C31D C36D -159.5(11) . .
C36D C31D C32D C33D -3.3(19) . .
B1D C31D C32D C33D 165.3(13) . .
C31D C32D C33D C34D 0(2) . .
C31D C32D C33D C37D -178.6(12) . .
C32D C33D C34D C35D 2(2) . .
C37D C33D C34D C35D -179.8(11) . .
C33D C34D C35D C36D 0.4(19) . .
C33D C34D C35D C38D -172.4(12) . .
C34D C35D C36D C31D -4(2) . .
C38D C35D C36D C31D 168.8(12) . .
C32D C31D C36D C35D 5.3(19) . .
B1D C31D C36D C35D -163.9(12) . .
C32D C33D C37D F379 -118(3) . .
C34D C33D C37D F379 64(3) . .
C32D C33D C37D F375 173(2) . .
C34D C33D C37D F375 -5(3) . .
C32D C33D C37D F374 52(3) . .
C34D C33D C37D F374 -126(3) . .
C32D C33D C37D F376 -67(3) . .
C34D C33D C37D F376 115(2) . .
C32D C33D C37D F377 7(3) . .
C34D C33D C37D F377 -172(3) . .
C32D C33D C37D F373 146.5(15) . .
C34D C33D C37D F373 -32.1(18) . .
C32D C33D C37D F372 -91.6(16) . .
C34D C33D C37D F372 89.9(16) . .
C32D C33D C37D F371 26.5(19) . .
C34D C33D C37D F371 -152.0(14) . .
C32D C33D C37D F378 124(3) . .
C34D C33D C37D F378 -55(3) . .
C34D C35D C38D F383 -151.9(12) . .
C36D C35D C38D F383 35.2(17) . .
C34D C35D C38D F381 87.1(15) . .
C36D C35D C38D F381 -85.9(16) . .
C34D C35D C38D F382 -33.1(18) . .
C36D C35D C38D F382 153.9(13) . .
C11D B1D C41D C46D 36.8(15) . .
C31D B1D C41D C46D 149.5(11) . .
C21D B1D C41D C46D -84.9(14) . .
C11D B1D C41D C42D -150.5(11) . .
C31D B1D C41D C42D -37.8(17) . .
C21D B1D C41D C42D 87.7(14) . .
C46D C41D C42D C43D -1.4(18) . .
B1D C41D C42D C43D -174.3(12) . .
C41D C42D C43D C44D 1(2) . .
C41D C42D C43D C47D -177.5(12) . .
C42D C43D C44D C45D 0(2) . .
C47D C43D C44D C45D 179.4(12) . .
C43D C44D C45D C46D -2(2) . .
C43D C44D C45D C48D -178.6(12) . .
C42D C41D C46D C45D -0.3(18) . .
B1D C41D C46D C45D 172.8(12) . .
C44D C45D C46D C41D 2(2) . .
C48D C45D C46D C41D 178.5(12) . .
C42D C43D C47D F473 92.5(15) . .
C44D C43D C47D F473 -86.3(16) . .
C42D C43D C47D F471 -30(2) . .
C44D C43D C47D F471 150.6(12) . .
C42D C43D C47D F472 -149.8(13) . .
C44D C43D C47D F472 31.3(17) . .
C44D C45D C48D F481 -65.5(16) . .
C46D C45D C48D F481 118.0(14) . .
C44D C45D C48D F482 55.4(17) . .
C46D C45D C48D F482 -121.1(14) . .
C44D C45D C48D F483 173.8(12) . .
C46D C45D C48D F483 -2.7(18) . .
